data_4076145
loop_
_publ_author_name
'Venkatasubbaiah, Krishnan'
'Bats, Jan W.'
'Rheingold, Arnold L.'
'J\"akle, Frieder'

_publ_section_title
;
 Rational Synthesis and Complexation Behavior of the Bidentate Lewis Acid
 1,2-Bis(chloromercury)ferrocene
;
_journal_issue 24
_journal_name_full Organometallics
_journal_page_first 6043
_journal_paper_doi 10.1021/om0506567
_journal_volume 24
_journal_year 2005
_chemical_formula_moiety 'C10 H8 Cl2 Fe Hg2 . C2 H6 O S'
_chemical_formula_sum 'C12 H14 Cl2 Fe Hg2 O S'
_chemical_formula_weight 734.22
_chemical_name_systematic
; 
 ? 
;
_space_group_IT_number 2
_symmetry_cell_setting triclinic
_symmetry_space_group_name_Hall '-P 1'
_symmetry_space_group_name_H-M 'P -1'
_atom_sites_solution_hydrogens geom
_atom_sites_solution_primary direct
_atom_sites_solution_secondary difmap
_audit_creation_method SHELXL-97
_cell_angle_alpha 85.591(12)
_cell_angle_beta 88.926(15)
_cell_angle_gamma 80.568(18)
_cell_formula_units_Z 2
_cell_length_a 7.4804(13)
_cell_length_b 7.7155(13)
_cell_length_c 13.743(3)
_cell_measurement_reflns_used 124
_cell_measurement_temperature 162(2)
_cell_measurement_theta_max 23
_cell_measurement_theta_min 3
_cell_volume 780.1(3)
_computing_cell_refinement 'SMART (Siemens, 1995)'
_computing_data_collection 'SMART (Siemens, 1995)'
_computing_data_reduction 'SAINT (Siemens, 1995)'
_computing_publication_material 'SHELXL-97 (Sheldrick, 1997)'
_computing_structure_refinement 'SHELXL-97 (Sheldrick, 1997)'
_computing_structure_solution 'SHELXS-97 (Sheldrick, 1997)'
_diffrn_ambient_temperature 162(2)
_diffrn_measured_fraction_theta_full 0.886
_diffrn_measured_fraction_theta_max 0.886
_diffrn_measurement_device_type SIEMENS_SMART_CCD
_diffrn_measurement_method \w
_diffrn_radiation_monochromator graphite
_diffrn_radiation_source 'normal-focus sealed tube'
_diffrn_radiation_type MoK\a
_diffrn_radiation_wavelength 0.71073
_diffrn_reflns_av_R_equivalents 0.0581
_diffrn_reflns_av_sigmaI/netI 0.0433
_diffrn_reflns_limit_h_max 11
_diffrn_reflns_limit_h_min -11
_diffrn_reflns_limit_k_max 11
_diffrn_reflns_limit_k_min -11
_diffrn_reflns_limit_l_max 20
_diffrn_reflns_limit_l_min -20
_diffrn_reflns_number 13959
_diffrn_reflns_theta_full 32.68
_diffrn_reflns_theta_max 32.68
_diffrn_reflns_theta_min 2.68
_diffrn_standards_decay_% 0.0
_diffrn_standards_interval_time 1200
_diffrn_standards_number 247
_exptl_absorpt_coefficient_mu 21.011
_exptl_absorpt_correction_T_max 0.325
_exptl_absorpt_correction_T_min 0.054
_exptl_absorpt_correction_type 'numerical, SHELXTL (Sheldrick, 1996)'
_exptl_crystal_colour yellow
_exptl_crystal_density_diffrn 3.126
_exptl_crystal_density_method 'not measured'
_exptl_crystal_description block
_exptl_crystal_F_000 660
_exptl_crystal_size_max 0.20
_exptl_crystal_size_mid 0.12
_exptl_crystal_size_min 0.06
_refine_diff_density_max 2.412
_refine_diff_density_min -1.285
_refine_diff_density_rms 0.250
_refine_ls_extinction_coef 0.0044(2)
_refine_ls_extinction_expression Fc^*^=kFc[1+0.001xFc^2^\l^3^/sin(2\q)]^-1/4^
_refine_ls_extinction_method SHELXL
_refine_ls_goodness_of_fit_ref 1.240
_refine_ls_hydrogen_treatment riding
_refine_ls_matrix_type full
_refine_ls_number_parameters 175
_refine_ls_number_reflns 5086
_refine_ls_number_restraints 0
_refine_ls_restrained_S_all 1.240
_refine_ls_R_factor_all 0.0398
_refine_ls_R_factor_gt 0.0295
_refine_ls_shift/su_max 0.002
_refine_ls_shift/su_mean 0.000
_refine_ls_structure_factor_coef Fsqd
_refine_ls_weighting_details 'calc w=1/[\s^2^(Fo^2^)+(0.02P)^2^] where P=(Fo^2^+2Fc^2^)/3'
_refine_ls_weighting_scheme calc
_refine_ls_wR_factor_gt 0.0602
_refine_ls_wR_factor_ref 0.0631
_reflns_number_gt 4323
_reflns_number_total 5086
_reflns_threshold_expression I>2sigma(I)
_cod_data_source_file om0506567si20050729_044049.cif
_cod_data_source_block lerner29
_cod_original_cell_volume 780.1(2)
_cod_database_code 4076145

loop_
_symmetry_equiv_pos_as_xyz
'x, y, z'
'-x, -y, -z'

loop_
_atom_site_label
_atom_site_type_symbol
_atom_site_fract_x
_atom_site_fract_y
_atom_site_fract_z
_atom_site_U_iso_or_equiv
_atom_site_adp_type
_atom_site_occupancy
_atom_site_symmetry_multiplicity
_atom_site_calc_flag
_atom_site_refinement_flags
Hg1 Hg 0.17951(2) 0.57771(2) 0.396404(12) 0.01726(6) Uani 1 1 d .
Hg2 Hg 0.42346(2) 0.58325(2) 0.145206(11) 0.01638(6) Uani 1 1 d .
Fe Fe 0.45285(8) 0.20008(8) 0.30961(4) 0.01278(12) Uani 1 1 d .
Cl1 Cl -0.10116(16) 0.73331(18) 0.43619(9) 0.0296(3) Uani 1 1 d .
Cl2 Cl 0.34848(17) 0.73761(18) -0.00513(8) 0.0266(2) Uani 1 1 d .
S S -0.11084(15) 0.69923(16) 0.17089(9) 0.0207(2) Uani 1 1 d .
C12 C -0.0553(7) 0.9154(7) 0.1750(4) 0.0258(10) Uani 1 1 d .
H12A H -0.0160 0.9309 0.2409 0.039 Uiso 1 1 calc R
H12B H -0.1623 1.0034 0.1579 0.039 Uiso 1 1 calc R
H12C H 0.0427 0.9304 0.1283 0.039 Uiso 1 1 calc R
C2 C 0.4268(6) 0.4420(6) 0.3648(3) 0.0150(8) Uani 1 1 d .
C1 C 0.5167(6) 0.4452(6) 0.2701(3) 0.0138(8) Uani 1 1 d .
C11 C -0.1436(7) 0.7071(8) 0.0422(4) 0.0325(12) Uani 1 1 d .
H11A H -0.0321 0.7288 0.0082 0.049 Uiso 1 1 calc R
H11B H -0.2429 0.8024 0.0229 0.049 Uiso 1 1 calc R
H11C H -0.1737 0.5946 0.0248 0.049 Uiso 1 1 calc R
O O 0.0635(5) 0.5724(5) 0.1925(3) 0.0263(7) Uani 1 1 d .
C8 C 0.3100(7) 0.0084(6) 0.3631(4) 0.0227(9) Uani 1 1 d .
H8 H 0.2943 -0.0280 0.4299 0.027 Uiso 1 1 calc R
C4 C 0.6884(6) 0.2334(6) 0.3747(3) 0.0189(9) Uani 1 1 d .
H4 H 0.7811 0.1425 0.3996 0.023 Uiso 1 1 calc R
C7 C 0.1957(6) 0.1447(6) 0.3078(3) 0.0204(9) Uani 1 1 d .
H7 H 0.0901 0.2154 0.3314 0.025 Uiso 1 1 calc R
C6 C 0.2658(6) 0.1572(7) 0.2119(4) 0.0231(10) Uani 1 1 d .
H6 H 0.2158 0.2380 0.1600 0.028 Uiso 1 1 calc R
C5 C 0.6780(6) 0.3150(6) 0.2790(3) 0.0173(8) Uani 1 1 d .
H5 H 0.7640 0.2881 0.2283 0.021 Uiso 1 1 calc R
C3 C 0.5334(6) 0.3131(6) 0.4272(3) 0.0172(8) Uani 1 1 d .
H3 H 0.5063 0.2839 0.4937 0.021 Uiso 1 1 calc R
C9 C 0.4535(7) -0.0645(6) 0.3001(4) 0.0223(9) Uani 1 1 d .
H9 H 0.5502 -0.1571 0.3176 0.027 Uiso 1 1 calc R
C10 C 0.4241(7) 0.0279(7) 0.2062(3) 0.0232(10) Uani 1 1 d .
H10 H 0.4975 0.0067 0.1498 0.028 Uiso 1 1 calc R

loop_
_atom_site_aniso_label
_atom_site_aniso_U_11
_atom_site_aniso_U_22
_atom_site_aniso_U_33
_atom_site_aniso_U_23
_atom_site_aniso_U_13
_atom_site_aniso_U_12
Hg1 0.01735(8) 0.01703(9) 0.01648(9) -0.00309(6) 0.00277(6) 0.00045(6)
Hg2 0.01769(8) 0.01620(9) 0.01479(9) 0.00119(6) 0.00117(6) -0.00268(6)
Fe 0.0137(3) 0.0123(3) 0.0126(3) -0.0013(2) 0.0001(2) -0.0024(2)
Cl1 0.0240(6) 0.0319(7) 0.0276(6) 0.0014(5) 0.0071(5) 0.0090(5)
Cl2 0.0297(6) 0.0300(7) 0.0177(5) 0.0060(4) -0.0009(4) -0.0012(5)
S 0.0156(5) 0.0197(6) 0.0266(6) -0.0011(5) 0.0000(4) -0.0029(4)
C12 0.032(3) 0.016(2) 0.030(3) -0.005(2) -0.004(2) -0.0057(19)
C2 0.0172(19) 0.012(2) 0.0160(19) -0.0042(16) -0.0006(15) -0.0024(15)
C1 0.0171(18) 0.0111(19) 0.0137(18) -0.0004(15) -0.0017(15) -0.0035(15)
C11 0.030(3) 0.038(3) 0.031(3) -0.011(2) -0.009(2) -0.003(2)
O 0.0215(16) 0.0200(18) 0.036(2) 0.0042(15) -0.0017(14) -0.0018(13)
C8 0.028(2) 0.019(2) 0.023(2) -0.0006(18) 0.0028(18) -0.0112(19)
C4 0.0155(19) 0.021(2) 0.020(2) -0.0018(17) -0.0030(16) -0.0020(16)
C7 0.0145(19) 0.021(2) 0.027(2) -0.0056(19) -0.0002(17) -0.0053(17)
C6 0.026(2) 0.022(2) 0.024(2) -0.0012(19) -0.0097(18) -0.0104(19)
C5 0.018(2) 0.016(2) 0.018(2) -0.0034(17) 0.0013(16) -0.0026(16)
C3 0.020(2) 0.020(2) 0.0126(19) -0.0001(16) -0.0045(15) -0.0064(17)
C9 0.023(2) 0.017(2) 0.027(2) -0.0011(19) 0.0029(18) -0.0045(18)
C10 0.031(2) 0.021(2) 0.022(2) -0.0090(19) 0.0042(19) -0.0113(19)

loop_
_atom_type_symbol
_atom_type_description
_atom_type_scat_dispersion_real
_atom_type_scat_dispersion_imag
_atom_type_scat_source
C C 0.0033 0.0016 'International Tables Vol C Tables 4.2.6.8 and 6.1.1.4'
H H 0.0000 0.0000 'International Tables Vol C Tables 4.2.6.8 and 6.1.1.4'
Cl Cl 0.1484 0.1585 'International Tables Vol C Tables 4.2.6.8 and 6.1.1.4'
Fe Fe 0.3463 0.8444 'International Tables Vol C Tables 4.2.6.8 and 6.1.1.4'
Hg Hg -2.3894 9.2266 'International Tables Vol C Tables 4.2.6.8 and 6.1.1.4'
S S 0.1246 0.1234 'International Tables Vol C Tables 4.2.6.8 and 6.1.1.4'
O O 0.0106 0.0060 'International Tables Vol C Tables 4.2.6.8 and 6.1.1.4'

loop_
_geom_angle_atom_site_label_1
_geom_angle_atom_site_label_2
_geom_angle_atom_site_label_3
_geom_angle
C2 Hg1 Cl1 178.68(12)
C2 Hg1 O 90.68(13)
Cl1 Hg1 O 90.63(8)
C1 Hg2 Cl2 173.74(12)
C1 Hg2 O 93.64(14)
Cl2 Hg2 O 92.47(8)
C7 Fe C3 118.79(18)
C7 Fe C6 40.50(19)
C3 Fe C6 153.49(19)
C7 Fe C2 104.90(18)
C3 Fe C2 40.43(17)
C6 Fe C2 118.75(19)
C7 Fe C8 40.7(2)
C3 Fe C8 106.74(19)
C6 Fe C8 68.4(2)
C2 Fe C8 122.87(18)
C7 Fe C5 162.12(19)
C3 Fe C5 68.06(18)
C6 Fe C5 126.54(19)
C2 Fe C5 68.90(17)
C8 Fe C5 156.64(19)
C7 Fe C4 154.89(19)
C3 Fe C4 40.93(17)
C6 Fe C4 163.89(19)
C2 Fe C4 68.92(18)
C8 Fe C4 120.9(2)
C5 Fe C4 40.25(18)
C7 Fe C9 68.70(19)
C3 Fe C9 125.82(19)
C6 Fe C9 68.6(2)
C2 Fe C9 161.17(18)
C8 Fe C9 40.95(18)
C5 Fe C9 122.37(18)
C4 Fe C9 108.9(2)
C7 Fe C10 68.28(19)
C3 Fe C10 163.9(2)
C6 Fe C10 40.7(2)
C2 Fe C10 155.14(19)
C8 Fe C10 68.4(2)
C5 Fe C10 109.91(18)
C4 Fe C10 127.24(19)
C9 Fe C10 40.7(2)
C7 Fe C1 123.42(18)
C3 Fe C1 68.74(17)
C6 Fe C1 106.66(18)
C2 Fe C1 41.51(16)
C8 Fe C1 160.49(19)
C5 Fe C1 41.02(17)
C4 Fe C1 68.93(18)
C9 Fe C1 156.70(17)
C10 Fe C1 120.97(18)
O S C11 106.3(2)
O S C12 106.0(2)
C11 S C12 97.2(3)
C3 C2 C1 107.5(4)
C3 C2 Hg1 126.2(3)
C1 C2 Hg1 125.9(3)
C3 C2 Fe 69.5(2)
C1 C2 Fe 69.6(2)
Hg1 C2 Fe 121.0(2)
C5 C1 C2 106.5(4)
C5 C1 Hg2 125.6(3)
C2 C1 Hg2 127.5(3)
C5 C1 Fe 69.3(2)
C2 C1 Fe 68.9(2)
Hg2 C1 Fe 121.6(2)
S O Hg2 133.1(2)
S O Hg1 111.68(18)
Hg2 O Hg1 85.11(10)
C7 C8 C9 107.9(4)
C7 C8 Fe 69.3(3)
C9 C8 Fe 69.8(3)
C5 C4 C3 107.3(4)
C5 C4 Fe 69.8(2)
C3 C4 Fe 69.1(2)
C6 C7 C8 108.4(4)
C6 C7 Fe 69.8(3)
C8 C7 Fe 69.9(3)
C7 C6 C10 108.3(4)
C7 C6 Fe 69.7(3)
C10 C6 Fe 70.2(3)
C4 C5 C1 109.3(4)
C4 C5 Fe 70.0(3)
C1 C5 Fe 69.7(2)
C2 C3 C4 109.4(4)
C2 C3 Fe 70.1(2)
C4 C3 Fe 70.0(2)
C10 C9 C8 107.4(4)
C10 C9 Fe 69.7(3)
C8 C9 Fe 69.2(3)
C6 C10 C9 108.1(4)
C6 C10 Fe 69.1(3)
C9 C10 Fe 69.6(3)

loop_
_geom_bond_atom_site_label_1
_geom_bond_atom_site_label_2
_geom_bond_distance
Hg1 C2 2.028(4)
Hg1 Cl1 2.3195(12)
Hg1 O 2.955(4)
Hg2 C1 2.021(4)
Hg2 Cl2 2.3341(13)
Hg2 O 2.771(3)
Fe C7 2.039(4)
Fe C3 2.040(4)
Fe C6 2.040(4)
Fe C2 2.047(4)
Fe C8 2.047(5)
Fe C5 2.051(4)
Fe C4 2.053(4)
Fe C9 2.055(5)
Fe C10 2.055(4)
Fe C1 2.056(4)
S O 1.516(4)
S C11 1.786(5)
S C12 1.789(5)
C2 C3 1.412(6)
C2 C1 1.454(6)
C1 C5 1.439(6)
C8 C7 1.422(7)
C8 C9 1.435(7)
C4 C5 1.412(6)
C4 C3 1.431(6)
C7 C6 1.412(7)
C6 C10 1.423(7)
C9 C10 1.428(7)

loop_
_geom_torsion_atom_site_label_1
_geom_torsion_atom_site_label_2
_geom_torsion_atom_site_label_3
_geom_torsion_atom_site_label_4
_geom_torsion
Cl1 Hg1 C2 C3 39(6)
O Hg1 C2 C3 -144.3(4)
Cl1 Hg1 C2 C1 -149(5)
O Hg1 C2 C1 28.1(4)
Cl1 Hg1 C2 Fe 125(5)
O Hg1 C2 Fe -58.1(2)
C7 Fe C2 C3 117.1(3)
C6 Fe C2 C3 158.4(3)
C8 Fe C2 C3 76.7(3)
C5 Fe C2 C3 -80.5(3)
C4 Fe C2 C3 -37.2(3)
C9 Fe C2 C3 49.8(6)
C10 Fe C2 C3 -172.6(4)
C1 Fe C2 C3 -118.9(3)
C7 Fe C2 C1 -124.0(3)
C3 Fe C2 C1 118.9(3)
C6 Fe C2 C1 -82.7(3)
C8 Fe C2 C1 -164.4(3)
C5 Fe C2 C1 38.3(2)
C4 Fe C2 C1 81.6(3)
C9 Fe C2 C1 168.6(5)
C10 Fe C2 C1 -53.7(5)
C7 Fe C2 Hg1 -3.6(3)
C3 Fe C2 Hg1 -120.7(4)
C6 Fe C2 Hg1 37.7(3)
C8 Fe C2 Hg1 -44.0(3)
C5 Fe C2 Hg1 158.7(3)
C4 Fe C2 Hg1 -158.0(3)
C9 Fe C2 Hg1 -71.0(6)
C10 Fe C2 Hg1 66.7(5)
C1 Fe C2 Hg1 120.4(4)
C3 C2 C1 C5 0.0(5)
Hg1 C2 C1 C5 -173.5(3)
Fe C2 C1 C5 -59.4(3)
C3 C2 C1 Hg2 173.7(3)
Hg1 C2 C1 Hg2 0.2(5)
Fe C2 C1 Hg2 114.4(3)
C3 C2 C1 Fe 59.4(3)
Hg1 C2 C1 Fe -114.2(3)
Cl2 Hg2 C1 C5 -25.4(14)
O Hg2 C1 C5 142.1(4)
Cl2 Hg2 C1 C2 162.0(9)
O Hg2 C1 C2 -30.4(4)
Cl2 Hg2 C1 Fe -111.4(10)
O Hg2 C1 Fe 56.2(2)
C7 Fe C1 C5 -168.2(3)
C3 Fe C1 C5 80.6(3)
C6 Fe C1 C5 -127.1(3)
C2 Fe C1 C5 118.1(3)
C8 Fe C1 C5 160.7(5)
C4 Fe C1 C5 36.5(2)
C9 Fe C1 C5 -52.6(5)
C10 Fe C1 C5 -85.1(3)
C7 Fe C1 C2 73.7(3)
C3 Fe C1 C2 -37.6(2)
C6 Fe C1 C2 114.8(3)
C8 Fe C1 C2 42.5(6)
C5 Fe C1 C2 -118.1(3)
C4 Fe C1 C2 -81.6(3)
C9 Fe C1 C2 -170.7(4)
C10 Fe C1 C2 156.7(3)
C7 Fe C1 Hg2 -48.3(3)
C3 Fe C1 Hg2 -159.5(3)
C6 Fe C1 Hg2 -7.2(3)
C2 Fe C1 Hg2 -122.0(3)
C8 Fe C1 Hg2 -79.5(6)
C5 Fe C1 Hg2 119.9(3)
C4 Fe C1 Hg2 156.4(3)
C9 Fe C1 Hg2 67.3(5)
C10 Fe C1 Hg2 34.7(3)
C11 S O Hg2 66.7(3)
C12 S O Hg2 -36.0(3)
C11 S O Hg1 171.0(2)
C12 S O Hg1 68.3(2)
C1 Hg2 O S 147.4(3)
Cl2 Hg2 O S -33.9(3)
C1 Hg2 O Hg1 32.08(14)
Cl2 Hg2 O Hg1 -149.27(7)
C2 Hg1 O S -167.0(2)
Cl1 Hg1 O S 12.95(18)
C2 Hg1 O Hg2 -32.18(14)
Cl1 Hg1 O Hg2 147.75(8)
C3 Fe C8 C7 114.9(3)
C6 Fe C8 C7 -37.5(3)
C2 Fe C8 C7 73.7(3)
C5 Fe C8 C7 -171.8(4)
C4 Fe C8 C7 157.2(3)
C9 Fe C8 C7 -119.2(4)
C10 Fe C8 C7 -81.3(3)
C1 Fe C8 C7 41.4(7)
C7 Fe C8 C9 119.2(4)
C3 Fe C8 C9 -125.9(3)
C6 Fe C8 C9 81.8(3)
C2 Fe C8 C9 -167.1(3)
C5 Fe C8 C9 -52.6(6)
C4 Fe C8 C9 -83.5(3)
C10 Fe C8 C9 37.9(3)
C1 Fe C8 C9 160.7(5)
C7 Fe C4 C5 -161.9(4)
C3 Fe C4 C5 -118.7(4)
C6 Fe C4 C5 39.7(8)
C2 Fe C4 C5 -81.8(3)
C8 Fe C4 C5 161.6(3)
C9 Fe C4 C5 118.1(3)
C10 Fe C4 C5 76.4(3)
C1 Fe C4 C5 -37.2(2)
C7 Fe C4 C3 -43.2(6)
C6 Fe C4 C3 158.4(7)
C2 Fe C4 C3 36.8(3)
C8 Fe C4 C3 -79.8(3)
C5 Fe C4 C3 118.7(4)
C9 Fe C4 C3 -123.3(3)
C10 Fe C4 C3 -165.0(3)
C1 Fe C4 C3 81.4(3)
C9 C8 C7 C6 0.1(5)
Fe C8 C7 C6 59.4(3)
C9 C8 C7 Fe -59.4(3)
C3 Fe C7 C6 158.3(3)
C2 Fe C7 C6 117.1(3)
C8 Fe C7 C6 -119.5(4)
C5 Fe C7 C6 49.9(7)
C4 Fe C7 C6 -171.0(4)
C9 Fe C7 C6 -81.6(3)
C10 Fe C7 C6 -37.7(3)
C1 Fe C7 C6 75.9(3)
C3 Fe C7 C8 -82.3(3)
C6 Fe C7 C8 119.5(4)
C2 Fe C7 C8 -123.5(3)
C5 Fe C7 C8 169.4(5)
C4 Fe C7 C8 -51.5(6)
C9 Fe C7 C8 37.9(3)
C10 Fe C7 C8 81.7(3)
C1 Fe C7 C8 -164.6(3)
C8 C7 C6 C10 0.3(5)
Fe C7 C6 C10 59.9(3)
C8 C7 C6 Fe -59.5(3)
C3 Fe C6 C7 -46.7(6)
C2 Fe C6 C7 -79.0(3)
C8 Fe C6 C7 37.7(3)
C5 Fe C6 C7 -163.0(3)
C4 Fe C6 C7 166.1(7)
C9 Fe C6 C7 81.8(3)
C10 Fe C6 C7 119.3(4)
C1 Fe C6 C7 -122.3(3)
C7 Fe C6 C10 -119.3(4)
C3 Fe C6 C10 -165.9(4)
C2 Fe C6 C10 161.8(3)
C8 Fe C6 C10 -81.6(3)
C5 Fe C6 C10 77.8(3)
C4 Fe C6 C10 46.8(8)
C9 Fe C6 C10 -37.4(3)
C1 Fe C6 C10 118.4(3)
C3 C4 C5 C1 -0.4(5)
Fe C4 C5 C1 58.7(3)
C3 C4 C5 Fe -59.1(3)
C2 C1 C5 C4 0.2(5)
Hg2 C1 C5 C4 -173.6(3)
Fe C1 C5 C4 -58.9(3)
C2 C1 C5 Fe 59.1(3)
Hg2 C1 C5 Fe -114.7(3)
C7 Fe C5 C4 154.5(5)
C3 Fe C5 C4 38.3(3)
C6 Fe C5 C4 -167.3(3)
C2 Fe C5 C4 81.9(3)
C8 Fe C5 C4 -43.1(6)
C9 Fe C5 C4 -81.2(3)
C10 Fe C5 C4 -124.6(3)
C1 Fe C5 C4 120.7(3)
C7 Fe C5 C1 33.8(7)
C3 Fe C5 C1 -82.4(3)
C6 Fe C5 C1 72.1(3)
C2 Fe C5 C1 -38.8(2)
C8 Fe C5 C1 -163.8(4)
C4 Fe C5 C1 -120.7(3)
C9 Fe C5 C1 158.2(2)
C10 Fe C5 C1 114.7(3)
C1 C2 C3 C4 -0.3(5)
Hg1 C2 C3 C4 173.2(3)
Fe C2 C3 C4 59.2(3)
C1 C2 C3 Fe -59.4(3)
Hg1 C2 C3 Fe 114.1(3)
C5 C4 C3 C2 0.4(5)
Fe C4 C3 C2 -59.2(3)
C5 C4 C3 Fe 59.6(3)
C7 Fe C3 C2 -78.9(3)
C6 Fe C3 C2 -46.3(5)
C8 Fe C3 C2 -121.4(3)
C5 Fe C3 C2 82.8(3)
C4 Fe C3 C2 120.5(4)
C9 Fe C3 C2 -162.3(3)
C10 Fe C3 C2 168.7(6)
C1 Fe C3 C2 38.5(2)
C7 Fe C3 C4 160.6(3)
C6 Fe C3 C4 -166.8(4)
C2 Fe C3 C4 -120.5(4)
C8 Fe C3 C4 118.2(3)
C5 Fe C3 C4 -37.7(3)
C9 Fe C3 C4 77.2(3)
C10 Fe C3 C4 48.2(8)
C1 Fe C3 C4 -81.9(3)
C7 C8 C9 C10 -0.4(5)
Fe C8 C9 C10 -59.5(3)
C7 C8 C9 Fe 59.1(3)
C7 Fe C9 C10 81.0(3)
C3 Fe C9 C10 -168.1(3)
C6 Fe C9 C10 37.4(3)
C2 Fe C9 C10 154.3(5)
C8 Fe C9 C10 118.7(4)
C5 Fe C9 C10 -83.2(3)
C4 Fe C9 C10 -125.6(3)
C1 Fe C9 C10 -45.0(6)
C7 Fe C9 C8 -37.7(3)
C3 Fe C9 C8 73.2(3)
C6 Fe C9 C8 -81.3(3)
C2 Fe C9 C8 35.5(7)
C5 Fe C9 C8 158.1(3)
C4 Fe C9 C8 115.7(3)
C10 Fe C9 C8 -118.7(4)
C1 Fe C9 C8 -163.8(4)
C7 C6 C10 C9 -0.6(5)
Fe C6 C10 C9 58.9(3)
C7 C6 C10 Fe -59.5(3)
C8 C9 C10 C6 0.7(5)
Fe C9 C10 C6 -58.6(3)
C8 C9 C10 Fe 59.2(3)
C7 Fe C10 C6 37.6(3)
C3 Fe C10 C6 156.9(6)
C2 Fe C10 C6 -40.8(6)
C8 Fe C10 C6 81.6(3)
C5 Fe C10 C6 -123.4(3)
C4 Fe C10 C6 -165.3(3)
C9 Fe C10 C6 119.7(4)
C1 Fe C10 C6 -79.3(3)
C7 Fe C10 C9 -82.2(3)
C3 Fe C10 C9 37.2(8)
C6 Fe C10 C9 -119.7(4)
C2 Fe C10 C9 -160.5(4)
C8 Fe C10 C9 -38.2(3)
C5 Fe C10 C9 116.9(3)
C4 Fe C10 C9 75.0(3)
C1 Fe C10 C9 160.9(3)
